data_4063347
loop_
_publ_author_name
'Sabiah, Shahulhameed'
'Lee, Chen-Shiang'
'Hwang, Wen-Shu'
'Lin, Ivan J. B.'

_publ_section_title
;
 Facile C---N Bond Cleavage Promoted by Cuprous Oxide:
 Formation of C---C-Coupled Biimidazole from Its Methylene-Bridged Congener
;
_journal_coden_ASTM ORGND7
_journal_issue 2
_journal_name_full Organometallics
_journal_page_first 290
_journal_page_last 293
_journal_paper_doi 10.1021/om9010406
_journal_volume 29
_journal_year 2010
_chemical_formula_sum 'C18 H24 Cu2 F12 N8 P2'
_chemical_formula_weight 769.47
_space_group_IT_number 62
_symmetry_cell_setting orthorhombic
_symmetry_space_group_name_Hall '-P 2ac 2n'
_symmetry_space_group_name_H-M 'P n m a'
_atom_sites_solution_hydrogens geom
_atom_sites_solution_primary direct
_atom_sites_solution_secondary difmap
_audit_creation_method SHELXL-97
_cell_angle_alpha 90.00
_cell_angle_beta 90.00
_cell_angle_gamma 90.00
_cell_formula_units_Z 4
_cell_length_a 17.292(5)
_cell_length_b 13.006(4)
_cell_length_c 12.943(4)
_cell_measurement_reflns_used 9921
_cell_measurement_temperature 296(2)
_cell_measurement_theta_max 28.10
_cell_measurement_theta_min 2.21
_cell_volume 2910.9(15)
_computing_cell_refinement 'APEX2/SAINT (Bruker, 2004)'
_computing_data_collection 'APEX2 (Bruker, 2004)'
_computing_data_reduction 'SAINT/XPREP (Bruker, 2004)'
_computing_molecular_graphics 'ORTEP3 (Farrugia, 1997) and Mercury (Bruno et al., 2002)'
_computing_publication_material 'SHELXL-97 (Sheldrick, 1997)'
_computing_structure_refinement 'SHELXL-97 (Sheldrick, 1997)'
_computing_structure_solution 'SIR92 (Altornare et al., 1993)'
_diffrn_ambient_temperature 296(2)
_diffrn_measured_fraction_theta_full 1.000
_diffrn_measured_fraction_theta_max 1.000
_diffrn_measurement_device_type 'Bruker axs kappa apex2 CCD Diffractometer'
_diffrn_measurement_method '\w and \f scan'
_diffrn_radiation_monochromator graphite
_diffrn_radiation_source 'fine-focus sealed tube'
_diffrn_radiation_type MoK\a
_diffrn_radiation_wavelength 0.71073
_diffrn_reflns_av_R_equivalents 0.0351
_diffrn_reflns_av_sigmaI/netI 0.0151
_diffrn_reflns_limit_h_max 20
_diffrn_reflns_limit_h_min -20
_diffrn_reflns_limit_k_max 15
_diffrn_reflns_limit_k_min -15
_diffrn_reflns_limit_l_max 15
_diffrn_reflns_limit_l_min -15
_diffrn_reflns_number 32834
_diffrn_reflns_theta_full 25.00
_diffrn_reflns_theta_max 25.00
_diffrn_reflns_theta_min 1.97
_diffrn_standards_decay_% 0
_exptl_absorpt_coefficient_mu 1.673
_exptl_absorpt_correction_T_max 0.722
_exptl_absorpt_correction_T_min 0.601
_exptl_absorpt_correction_type multi-scan
_exptl_absorpt_process_details 'SADABS (Bruker, 1999)'
_exptl_crystal_colour colourless
_exptl_crystal_density_diffrn 1.756
_exptl_crystal_density_method 'not measured'
_exptl_crystal_description square
_exptl_crystal_F_000 1536
_exptl_crystal_size_max 0.30
_exptl_crystal_size_mid 0.20
_exptl_crystal_size_min 0.20
_refine_diff_density_max 1.809
_refine_diff_density_min -1.092
_refine_diff_density_rms 0.178
_refine_ls_extinction_method none
_refine_ls_goodness_of_fit_ref 1.164
_refine_ls_hydrogen_treatment constr
_refine_ls_matrix_type full
_refine_ls_number_parameters 208
_refine_ls_number_reflns 2688
_refine_ls_number_restraints 0
_refine_ls_restrained_S_all 1.164
_refine_ls_R_factor_all 0.0765
_refine_ls_R_factor_gt 0.0676
_refine_ls_shift/su_max 0.000
_refine_ls_shift/su_mean 0.000
_refine_ls_structure_factor_coef Fsqd
_refine_ls_weighting_details 'calc w=1/[\s^2^(Fo^2^)+(0.1361P)^2^+6.5411P] where P=(Fo^2^+2Fc^2^)/3'
_refine_ls_weighting_scheme calc
_refine_ls_wR_factor_gt 0.2103
_refine_ls_wR_factor_ref 0.2261
_reflns_number_gt 2289
_reflns_number_total 2688
_reflns_threshold_expression >2sigma(I)
_cod_data_source_file om9010406_si_002.cif
_cod_data_source_block 714908
_cod_depositor_comments
;
 Updated bibliographic information.

 Antanas Vaitkus,
 2019-09-23
;
_cod_original_sg_symbol_H-M Pnma
_cod_database_code 4063347

loop_
_symmetry_equiv_pos_as_xyz
'x, y, z'
'-x+1/2, -y, z+1/2'
'-x, y+1/2, -z'
'x+1/2, -y+1/2, -z+1/2'
'-x, -y, -z'
'x-1/2, y, -z-1/2'
'x, -y-1/2, z'
'-x-1/2, y-1/2, z-1/2'

loop_
_atom_site_label
_atom_site_type_symbol
_atom_site_fract_x
_atom_site_fract_y
_atom_site_fract_z
_atom_site_U_iso_or_equiv
_atom_site_adp_type
_atom_site_occupancy
_atom_site_symmetry_multiplicity
_atom_site_calc_flag
_atom_site_refinement_flags
_atom_site_disorder_assembly
_atom_site_disorder_group
Cu1 Cu 0.43756(5) 0.2500 0.70494(7) 0.0383(3) Uani 1 2 d S . .
Cu2 Cu 0.57591(5) 0.2500 0.88650(7) 0.0384(3) Uani 1 2 d S . .
N4 N 0.5892(3) 0.0236(5) 0.8136(5) 0.0674(15) Uani 1 1 d . . .
C9 C 0.5851(4) 0.0904(6) 0.8923(5) 0.0603(17) Uani 1 1 d . . .
C8 C 0.4350(4) 0.0885(6) 0.6876(5) 0.0599(17) Uani 1 1 d . . .
N3 N 0.4954(3) 0.0244(4) 0.6766(4) 0.0648(14) Uani 1 1 d . . .
C7 C 0.5748(4) 0.0499(7) 0.7068(6) 0.0698(19) Uani 1 1 d . . .
H7A H 0.6107 0.0128 0.6629 0.084 Uiso 1 1 calc R . .
H7B H 0.5835 0.1229 0.6968 0.084 Uiso 1 1 calc R . .
N2 N 0.5993(4) 0.0332(5) 0.9754(5) 0.0745(17) Uani 1 1 d . . .
N1 N 0.3726(3) 0.0325(5) 0.6610(5) 0.0681(14) Uani 1 1 d . . .
C6 C 0.4711(6) -0.0706(6) 0.6447(7) 0.085(2) Uani 1 1 d . . .
H6A H 0.5020 -0.1277 0.6317 0.103 Uiso 1 1 calc R . .
C5 C 0.6126(5) -0.0661(7) 0.9485(9) 0.093(3) Uani 1 1 d . . .
H5A H 0.6241 -0.1195 0.9937 0.111 Uiso 1 1 calc R . .
C4 C 0.3939(5) -0.0653(6) 0.6359(8) 0.087(2) Uani 1 1 d . . .
H4A H 0.3610 -0.1184 0.6163 0.105 Uiso 1 1 calc R . .
C3 C 0.2930(5) 0.0678(8) 0.6626(8) 0.092(2) Uani 1 1 d . . .
H3A H 0.2595 0.0132 0.6401 0.138 Uiso 1 1 calc R . .
H3B H 0.2875 0.1256 0.6171 0.138 Uiso 1 1 calc R . .
H3C H 0.2793 0.0878 0.7316 0.138 Uiso 1 1 calc R . .
P1 P 0.22363(15) 0.2500 0.9213(2) 0.0621(7) Uani 1 2 d S . .
F5 F 0.2009(5) 0.2500 0.8018(5) 0.098(2) Uani 1 2 d S . .
F4 F 0.3139(4) 0.2500 0.8922(6) 0.098(2) Uani 1 2 d S . .
F3 F 0.2458(5) 0.2500 1.0402(5) 0.100(2) Uani 1 2 d S . .
F2 F 0.1351(4) 0.2500 0.9513(6) 0.093(2) Uani 1 2 d S . .
F1 F 0.2236(3) 0.1284(4) 0.9218(4) 0.0909(14) Uani 1 1 d . . .
C2 C 0.6043(6) 0.0734(10) 1.0819(7) 0.113(4) Uani 1 1 d . . .
H2A H 0.5930 0.1457 1.0818 0.169 Uiso 1 1 calc R . .
H2B H 0.6556 0.0625 1.1083 0.169 Uiso 1 1 calc R . .
H2C H 0.5677 0.0382 1.1249 0.169 Uiso 1 1 calc R . .
C1 C 0.6063(5) -0.0736(6) 0.8485(8) 0.084(2) Uani 1 1 d . . .
H1A H 0.6121 -0.1327 0.8088 0.100 Uiso 1 1 calc R . .
P2 P 0.6899(2) -0.2500 0.6029(3) 0.0843(9) Uani 1 2 d S . .
F10 F 0.7594(5) -0.2500 0.5252(7) 0.123(3) Uani 1 2 d S . .
F9 F 0.6158(6) -0.2500 0.6784(8) 0.133(3) Uani 1 2 d S . .
F8 F 0.6918(6) -0.1341(6) 0.6063(9) 0.212(5) Uani 1 1 d . . .
F7 F 0.7426(9) -0.2500 0.6958(9) 0.230(9) Uani 1 2 d S . .
F6 F 0.6382(8) -0.2500 0.5122(12) 0.258(10) Uani 1 2 d S . .

loop_
_atom_site_aniso_label
_atom_site_aniso_U_11
_atom_site_aniso_U_22
_atom_site_aniso_U_33
_atom_site_aniso_U_23
_atom_site_aniso_U_13
_atom_site_aniso_U_12
Cu1 0.0341(5) 0.0298(5) 0.0510(6) 0.000 -0.0031(3) 0.000
Cu2 0.0416(5) 0.0378(6) 0.0359(5) 0.000 -0.0006(3) 0.000
N4 0.051(3) 0.073(4) 0.078(4) 0.004(3) -0.008(3) -0.001(3)
C9 0.047(3) 0.067(4) 0.067(4) 0.010(3) -0.005(3) -0.009(3)
C8 0.060(4) 0.061(4) 0.059(4) 0.003(3) -0.003(3) -0.001(3)
N3 0.064(3) 0.062(3) 0.068(3) -0.009(3) -0.004(3) 0.003(3)
C7 0.054(4) 0.079(5) 0.077(5) -0.003(4) 0.004(3) 0.003(3)
N2 0.062(3) 0.086(4) 0.076(4) 0.020(3) -0.011(3) -0.014(3)
N1 0.059(3) 0.071(3) 0.075(4) -0.002(3) -0.010(3) -0.003(3)
C6 0.093(6) 0.069(5) 0.094(5) -0.021(4) -0.015(5) 0.012(4)
C5 0.079(5) 0.075(5) 0.124(8) 0.030(5) -0.021(5) 0.005(4)
C4 0.087(6) 0.068(5) 0.108(6) -0.019(4) -0.020(5) -0.013(4)
C3 0.064(4) 0.104(6) 0.109(6) 0.001(5) -0.012(4) -0.003(4)
P1 0.0581(14) 0.0658(14) 0.0622(14) 0.000 -0.0061(11) 0.000
F5 0.103(5) 0.114(6) 0.078(4) 0.000 -0.019(4) 0.000
F4 0.062(4) 0.112(6) 0.120(6) 0.000 0.005(4) 0.000
F3 0.124(6) 0.108(5) 0.067(4) 0.000 -0.016(4) 0.000
F2 0.062(4) 0.109(5) 0.107(5) 0.000 0.009(3) 0.000
F1 0.097(3) 0.072(3) 0.104(3) -0.002(2) -0.014(3) -0.002(2)
C2 0.106(7) 0.163(10) 0.070(5) 0.028(6) -0.015(5) -0.050(7)
C1 0.076(5) 0.067(5) 0.108(6) 0.011(4) -0.018(5) 0.014(4)
P2 0.081(2) 0.0763(19) 0.096(2) 0.000 0.0166(17) 0.000
F10 0.104(6) 0.122(7) 0.144(7) 0.000 0.047(6) 0.000
F9 0.122(7) 0.113(6) 0.162(8) 0.000 0.062(6) 0.000
F8 0.238(10) 0.088(5) 0.308(12) -0.018(6) 0.168(10) -0.008(5)
F7 0.166(13) 0.38(3) 0.139(10) 0.000 -0.015(10) 0.000
F6 0.129(11) 0.46(3) 0.182(13) 0.000 -0.057(10) 0.000

loop_
_atom_type_symbol
_atom_type_description
_atom_type_scat_dispersion_real
_atom_type_scat_dispersion_imag
_atom_type_scat_source
C C 0.0033 0.0016 'International Tables Vol C Tables 4.2.6.8 and 6.1.1.4'
H H 0.0000 0.0000 'International Tables Vol C Tables 4.2.6.8 and 6.1.1.4'
N N 0.0061 0.0033 'International Tables Vol C Tables 4.2.6.8 and 6.1.1.4'
F F 0.0171 0.0103 'International Tables Vol C Tables 4.2.6.8 and 6.1.1.4'
P P 0.1023 0.0942 'International Tables Vol C Tables 4.2.6.8 and 6.1.1.4'
Cu Cu 0.3201 1.2651 'International Tables Vol C Tables 4.2.6.8 and 6.1.1.4'

loop_
_geom_angle_atom_site_label_1
_geom_angle_atom_site_label_2
_geom_angle_atom_site_label_3
_geom_angle
_geom_angle_site_symmetry_1
_geom_angle_site_symmetry_3
_geom_angle_publ_flag
C8 Cu1 C8 167.6(4) . 7_565 ?
C9 Cu2 C9 170.3(4) . 7_565 ?
C9 N4 C1 111.0(7) . . ?
C9 N4 C7 124.4(7) . . ?
C1 N4 C7 124.6(7) . . ?
N2 C9 N4 104.0(7) . . ?
N2 C9 Cu2 126.9(6) . . ?
N4 C9 Cu2 128.5(5) . . ?
N3 C8 N1 105.0(7) . . ?
N3 C8 Cu1 127.7(5) . . ?
N1 C8 Cu1 125.6(5) . . ?
C8 N3 C6 110.7(6) . . ?
C8 N3 C7 124.0(6) . . ?
C6 N3 C7 124.9(6) . . ?
N4 C7 N3 111.4(6) . . ?
N4 C7 H7A 109.4 . . ?
N3 C7 H7A 109.4 . . ?
N4 C7 H7B 109.4 . . ?
N3 C7 H7B 109.4 . . ?
H7A C7 H7B 108.0 . . ?
C9 N2 C5 110.9(8) . . ?
C9 N2 C2 124.6(8) . . ?
C5 N2 C2 124.5(8) . . ?
C8 N1 C4 110.5(6) . . ?
C8 N1 C3 125.8(7) . . ?
C4 N1 C3 123.7(7) . . ?
C4 C6 N3 106.5(7) . . ?
C4 C6 H6A 126.7 . . ?
N3 C6 H6A 126.7 . . ?
C1 C5 N2 108.2(7) . . ?
C1 C5 H5A 125.9 . . ?
N2 C5 H5A 125.9 . . ?
C6 C4 N1 107.3(7) . . ?
C6 C4 H4A 126.4 . . ?
N1 C4 H4A 126.4 . . ?
N1 C3 H3A 109.5 . . ?
N1 C3 H3B 109.5 . . ?
H3A C3 H3B 109.5 . . ?
N1 C3 H3C 109.5 . . ?
H3A C3 H3C 109.5 . . ?
H3B C3 H3C 109.5 . . ?
F2 P1 F1 89.9(2) . . ?
F2 P1 F1 89.9(2) . 7_565 ?
F1 P1 F1 179.5(4) . 7_565 ?
F2 P1 F3 89.8(5) . . ?
F1 P1 F3 89.8(2) . . ?
F1 P1 F3 89.8(2) 7_565 . ?
F2 P1 F5 89.9(4) . . ?
F1 P1 F5 90.2(2) . . ?
F1 P1 F5 90.2(2) 7_565 . ?
F3 P1 F5 179.7(5) . . ?
F2 P1 F4 179.4(4) . . ?
F1 P1 F4 90.1(2) . . ?
F1 P1 F4 90.1(2) 7_565 . ?
F3 P1 F4 89.6(4) . . ?
F5 P1 F4 90.7(5) . . ?
N2 C2 H2A 109.5 . . ?
N2 C2 H2B 109.5 . . ?
H2A C2 H2B 109.5 . . ?
N2 C2 H2C 109.5 . . ?
H2A C2 H2C 109.5 . . ?
H2B C2 H2C 109.5 . . ?
C5 C1 N4 106.0(8) . . ?
C5 C1 H1A 127.0 . . ?
N4 C1 H1A 127.0 . . ?
F6 P2 F7 179.9(9) . . ?
F6 P2 F8 92.1(6) . . ?
F7 P2 F8 87.9(6) . . ?
F6 P2 F8 92.1(6) . 7 ?
F7 P2 F8 87.9(6) . 7 ?
F8 P2 F8 175.8(11) . 7 ?
F6 P2 F10 87.4(8) . . ?
F7 P2 F10 92.7(7) . . ?
F8 P2 F10 90.1(3) . . ?
F8 P2 F10 90.1(3) 7 . ?
F6 P2 F9 90.1(8) . . ?
F7 P2 F9 89.8(7) . . ?
F8 P2 F9 90.0(3) . . ?
F8 P2 F9 90.0(3) 7 . ?
F10 P2 F9 177.5(6) . . ?

loop_
_geom_bond_atom_site_label_1
_geom_bond_atom_site_label_2
_geom_bond_distance
_geom_bond_site_symmetry_2
_geom_bond_publ_flag
Cu1 C8 2.112(8) . ?
Cu1 C8 2.112(8) 7_565 ?
Cu2 C9 2.083(8) . ?
Cu2 C9 2.083(8) 7_565 ?
N4 C9 1.341(10) . ?
N4 C1 1.375(10) . ?
N4 C7 1.446(10) . ?
C9 N2 1.330(9) . ?
C8 N3 1.345(9) . ?
C8 N1 1.347(9) . ?
N3 C6 1.370(10) . ?
N3 C7 1.464(9) . ?
C7 H7A 0.9700 . ?
C7 H7B 0.9700 . ?
N2 C5 1.357(11) . ?
N2 C2 1.477(12) . ?
N1 C4 1.362(10) . ?
N1 C3 1.452(10) . ?
C6 C4 1.342(14) . ?
C6 H6A 0.9300 . ?
C5 C1 1.304(15) . ?
C5 H5A 0.9300 . ?
C4 H4A 0.9300 . ?
C3 H3A 0.9600 . ?
C3 H3B 0.9600 . ?
C3 H3C 0.9600 . ?
P1 F2 1.580(7) . ?
P1 F1 1.582(5) . ?
P1 F1 1.582(5) 7_565 ?
P1 F3 1.585(7) . ?
P1 F5 1.596(7) . ?
P1 F4 1.605(7) . ?
C2 H2A 0.9600 . ?
C2 H2B 0.9600 . ?
C2 H2C 0.9600 . ?
C1 H1A 0.9300 . ?
P2 F6 1.475(13) . ?
P2 F7 1.509(13) . ?
P2 F8 1.509(7) . ?
P2 F8 1.509(7) 7 ?
P2 F10 1.567(8) . ?
P2 F9 1.611(9) . ?

loop_
_geom_torsion_atom_site_label_1
_geom_torsion_atom_site_label_2
_geom_torsion_atom_site_label_3
_geom_torsion_atom_site_label_4
_geom_torsion
_geom_torsion_site_symmetry_1
_geom_torsion_site_symmetry_2
_geom_torsion_site_symmetry_3
_geom_torsion_site_symmetry_4
_geom_torsion_publ_flag
C1 N4 C9 N2 -0.3(8) . . . . ?
C7 N4 C9 N2 177.5(6) . . . . ?
C1 N4 C9 Cu2 171.1(5) . . . . ?
C7 N4 C9 Cu2 -11.1(10) . . . . ?
C9 Cu2 C9 N2 55(3) 7_565 . . . ?
C9 Cu2 C9 N4 -115(2) 7_565 . . . ?
C8 Cu1 C8 N3 98.3(16) 7_565 . . . ?
C8 Cu1 C8 N1 -64.8(19) 7_565 . . . ?
N1 C8 N3 C6 -0.7(9) . . . . ?
Cu1 C8 N3 C6 -166.5(6) . . . . ?
N1 C8 N3 C7 -173.8(6) . . . . ?
Cu1 C8 N3 C7 20.4(10) . . . . ?
C9 N4 C7 N3 -97.0(8) . . . . ?
C1 N4 C7 N3 80.5(9) . . . . ?
C8 N3 C7 N4 88.2(9) . . . . ?
C6 N3 C7 N4 -83.9(9) . . . . ?
N4 C9 N2 C5 0.5(8) . . . . ?
Cu2 C9 N2 C5 -171.1(6) . . . . ?
N4 C9 N2 C2 177.4(7) . . . . ?
Cu2 C9 N2 C2 5.8(10) . . . . ?
N3 C8 N1 C4 1.2(9) . . . . ?
Cu1 C8 N1 C4 167.4(6) . . . . ?
N3 C8 N1 C3 178.6(7) . . . . ?
Cu1 C8 N1 C3 -15.2(11) . . . . ?
C8 N3 C6 C4 0.0(10) . . . . ?
C7 N3 C6 C4 173.0(8) . . . . ?
C9 N2 C5 C1 -0.5(10) . . . . ?
C2 N2 C5 C1 -177.5(8) . . . . ?
N3 C6 C4 N1 0.8(10) . . . . ?
C8 N1 C4 C6 -1.3(10) . . . . ?
C3 N1 C4 C6 -178.7(8) . . . . ?
N2 C5 C1 N4 0.3(10) . . . . ?
C9 N4 C1 C5 0.0(9) . . . . ?
C7 N4 C1 C5 -177.8(7) . . . . ?
